data_2244074
loop_
_publ_author_name
'Hirotsu, Masakazu'
'Sanou, Junhei'
'Nakae, Toyotaka'
'Matsunaga, Takumi'
'Kinoshita, Isamu'

_publ_section_title
;
 Crystal structures and electrochemical properties of nickel(II) complexes
 with <i>N</i>,<i>N</i>',<i>N</i>'',<i>S</i>-tetradentate Schiff base
 ligands
;
_journal_issue 5
_journal_name_full 'Acta Crystallographica Section E'
_journal_page_first
;
;
_journal_paper_doi 10.1107/S2056989022003954
_journal_volume 78
_journal_year 2022
_chemical_formula_iupac '[Ni (C13 H18 N3 S)] P F6, C H2 Cl2'
_chemical_formula_moiety 'C13 H18 N3 Ni S +, F6 P -, C H2 Cl2'
_chemical_formula_sum 'C14 H20 Cl2 F6 N3 Ni P S'
_chemical_formula_weight 536.97
_chemical_name_systematic
;[2-({[2-(Piperazin-1-yl-\k^2^<i>N</i>^1^,<i>N</i>^4^)ethyl]imino-\k<i>N</i>}methyl)benzenethiolato-\k<i>S</i>]nickel(II) hexafluorophosphate
dichloromethane monosolvate
;
_space_group_crystal_system triclinic
_space_group_IT_number 2
_space_group_name_Hall '-P 1'
_space_group_name_H-M_alt 'P -1'
_atom_sites_solution_hydrogens difmap
_atom_sites_solution_primary direct
_audit_creation_method SHELXL-2013
_cell_angle_alpha 98.065(4)
_cell_angle_beta 101.274(6)
_cell_angle_gamma 96.150(5)
_cell_formula_units_Z 2
_cell_length_a 8.725(3)
_cell_length_b 10.507(4)
_cell_length_c 11.316(4)
_cell_measurement_reflns_used 3095
_cell_measurement_temperature 153(2)
_cell_measurement_theta_max 27.4739
_cell_measurement_theta_min 3.3178
_cell_volume 997.6(6)
_computing_cell_refinement
;
CrystalClear (Rigaku, 2008)
;
_computing_data_collection
;
CrystalClear (Rigaku, 2008)
;
_computing_data_reduction
;
CrystalClear (Rigaku, 2008)
;
_computing_molecular_graphics
;
Ortep-3 for Windows (Farrugia, 2012), Mercury (Macrae <i>et al.</i>,
2020)
;
_computing_publication_material
;
WinGX (Farrugia, 2012)
;
_computing_structure_refinement
;
SHELXL2013 (Sheldrick, 2015)
;
_computing_structure_solution
;
SIR97 (Altomare <i>et al.</i>,  1999)
;
_diffrn_ambient_temperature 153(2)
_diffrn_detector_area_resol_mean 28.5714
_diffrn_measured_fraction_theta_full 0.977
_diffrn_measured_fraction_theta_max 0.959
_diffrn_measurement_device_type 'Rigaku AFC11 with Saturn 724+ CCD'
_diffrn_measurement_method \w
_diffrn_radiation_type MoK\a
_diffrn_radiation_wavelength 0.71075
_diffrn_reflns_av_R_equivalents 0.0412
_diffrn_reflns_av_unetI/netI 0.0700
_diffrn_reflns_limit_h_max 11
_diffrn_reflns_limit_h_min -10
_diffrn_reflns_limit_k_max 13
_diffrn_reflns_limit_k_min -13
_diffrn_reflns_limit_l_max 11
_diffrn_reflns_limit_l_min -14
_diffrn_reflns_number 8155
_diffrn_reflns_theta_full 25.240
_diffrn_reflns_theta_max 27.455
_diffrn_reflns_theta_min 3.318
_diffrn_source 'Rotating Anode'
_exptl_absorpt_coefficient_mu 1.485
_exptl_absorpt_correction_T_max 1.0000
_exptl_absorpt_correction_T_min 0.8275
_exptl_absorpt_correction_type multi-scan
_exptl_absorpt_process_details
;
(<i>REQAB</i>; Rigaku, 1998)
;
_exptl_crystal_colour orange
_exptl_crystal_density_diffrn 1.788
_exptl_crystal_description Prism
_exptl_crystal_F_000 544
_exptl_crystal_size_max 0.170
_exptl_crystal_size_mid 0.110
_exptl_crystal_size_min 0.080
_refine_diff_density_max 0.787
_refine_diff_density_min -0.521
_refine_ls_extinction_method none
_refine_ls_goodness_of_fit_ref 0.930
_refine_ls_hydrogen_treatment refall
_refine_ls_matrix_type full
_refine_ls_number_parameters 333
_refine_ls_number_reflns 4392
_refine_ls_number_restraints 0
_refine_ls_restrained_S_all 0.930
_refine_ls_R_factor_all 0.0539
_refine_ls_R_factor_gt 0.0368
_refine_ls_shift/su_max 0.001
_refine_ls_shift/su_mean 0.000
_refine_ls_structure_factor_coef Fsqd
_refine_ls_weighting_details 'w=1/[\s^2^(Fo^2^)+(0.0389P)^2^] where P=(Fo^2^+2Fc^2^)/3'
_refine_ls_weighting_scheme calc
_refine_ls_wR_factor_gt 0.0820
_refine_ls_wR_factor_ref 0.0871
_reflns_number_gt 3240
_reflns_number_total 4392
_reflns_threshold_expression 'I > 2\s(I)'
_cod_data_source_file dj2045sup1.cif
_cod_data_source_block 2
_cod_database_code 2244074
_shelx_space_group_comment
;
The symmetry employed for this shelxl refinement is uniquely defined
by the following loop, which should always be used as a source of
symmetry information in preference to the above space-group names.
They are only intended as comments.
;
_shelx_estimated_absorpt_t_min 0.786
_shelx_estimated_absorpt_t_max 0.890
_shelxl_version_number .2013

loop_
_space_group_symop_operation_xyz
'x, y, z'
'-x, -y, -z'

loop_
_atom_site_type_symbol
_atom_site_label
_atom_site_fract_x
_atom_site_fract_y
_atom_site_fract_z
_atom_site_U_iso_or_equiv
_atom_site_adp_type
_atom_site_calc_flag
_atom_site_occupancy
_atom_site_disorder_assembly
_atom_site_disorder_group
Ni Ni1 0.57594(4) 0.27835(3) 0.57343(3) 0.01844(11) Uani d 1 . .
Cl Cl1 0.25537(9) 0.20611(8) 0.80312(7) 0.0387(2) Uani d 1 . .
Cl Cl2 0.11870(9) 0.29079(8) 1.01271(7) 0.03346(19) Uani d 1 . .
S S1 0.32922(8) 0.21518(7) 0.51052(6) 0.02276(16) Uani d 1 . .
P P1 0.72668(8) 0.35508(8) 0.17761(7) 0.02436(18) Uani d 1 . .
F F1 0.5860(3) 0.2992(3) 0.2304(3) 0.0855(9) Uani d 1 . .
F F2 0.6694(3) 0.2481(2) 0.0598(2) 0.0743(8) Uani d 1 . .
F F3 0.8640(3) 0.4110(3) 0.1214(3) 0.0879(9) Uani d 1 . .
F F4 0.7800(3) 0.4640(3) 0.2946(2) 0.0931(10) Uani d 1 . .
F F5 0.8362(2) 0.2621(2) 0.24263(19) 0.0551(6) Uani d 1 . .
F F6 0.6156(2) 0.44975(18) 0.11403(16) 0.0351(4) Uani d 1 . .
N N1 0.6501(2) 0.1584(2) 0.4715(2) 0.0199(5) Uani d 1 . .
N N2 0.7907(2) 0.3602(2) 0.6333(2) 0.0213(5) Uani d 1 . .
N N3 0.5633(3) 0.4116(2) 0.7042(2) 0.0241(5) Uani d 1 . .
C C1 0.2997(3) 0.1243(3) 0.3646(3) 0.0203(6) Uani d 1 . .
C C2 0.1451(3) 0.1044(3) 0.2930(3) 0.0279(7) Uani d 1 . .
C C3 0.1064(4) 0.0296(3) 0.1791(3) 0.0323(7) Uani d 1 . .
C C4 0.2205(4) -0.0298(3) 0.1305(3) 0.0336(8) Uani d 1 . .
C C5 0.3726(4) -0.0106(3) 0.1968(3) 0.0286(7) Uani d 1 . .
C C6 0.4164(3) 0.0657(3) 0.3139(3) 0.0224(6) Uani d 1 . .
C C7 0.5804(3) 0.0807(3) 0.3730(3) 0.0222(6) Uani d 1 . .
C C8 0.8213(3) 0.1579(3) 0.5183(3) 0.0255(6) Uani d 1 . .
C C9 0.8952(3) 0.2982(3) 0.5619(3) 0.0261(7) Uani d 1 . .
C C10 0.8201(4) 0.3475(3) 0.7658(3) 0.0297(7) Uani d 1 . .
C C11 0.6707(4) 0.3764(3) 0.8096(3) 0.0302(7) Uani d 1 . .
C C12 0.7813(4) 0.4991(3) 0.6233(3) 0.0259(6) Uani d 1 . .
C C13 0.6363(4) 0.5334(3) 0.6723(3) 0.0272(7) Uani d 1 . .
C C14 0.2908(4) 0.2570(4) 0.9634(3) 0.0385(8) Uani d 1 . .
H H2 0.070(3) 0.152(3) 0.325(3) 0.034(9) Uiso d 1 . .
H H3 0.002(3) 0.016(3) 0.134(3) 0.027(8) Uiso d 1 . .
H H3N 0.479(3) 0.421(3) 0.719(3) 0.019(8) Uiso d 1 . .
H H4 0.194(3) -0.085(3) 0.047(3) 0.037(9) Uiso d 1 . .
H H5 0.451(3) -0.054(3) 0.168(3) 0.032(9) Uiso d 1 . .
H H7 0.639(3) 0.028(3) 0.332(3) 0.028(8) Uiso d 1 . .
H H8A 0.829(3) 0.111(3) 0.588(3) 0.028(8) Uiso d 1 . .
H H8B 0.869(3) 0.118(3) 0.452(3) 0.027(8) Uiso d 1 . .
H H9A 1.006(3) 0.303(3) 0.611(3) 0.025(8) Uiso d 1 . .
H H9B 0.902(3) 0.344(3) 0.496(3) 0.024(8) Uiso d 1 . .
H H10A 0.841(3) 0.260(3) 0.770(2) 0.015(7) Uiso d 1 . .
H H10B 0.913(3) 0.404(3) 0.812(3) 0.029(8) Uiso d 1 . .
H H11A 0.621(3) 0.303(3) 0.834(2) 0.010(6) Uiso d 1 . .
H H11B 0.687(3) 0.448(3) 0.878(3) 0.033(9) Uiso d 1 . .
H H12A 0.877(3) 0.559(3) 0.667(3) 0.025(8) Uiso d 1 . .
H H12B 0.775(3) 0.514(3) 0.539(3) 0.025(8) Uiso d 1 . .
H H13A 0.667(3) 0.602(3) 0.743(3) 0.020(7) Uiso d 1 . .
H H13B 0.565(3) 0.566(3) 0.616(3) 0.019(7) Uiso d 1 . .
H H14A 0.324(4) 0.184(4) 1.000(3) 0.052(11) Uiso d 1 . .
H H14B 0.365(4) 0.337(4) 0.982(4) 0.064(13) Uiso d 1 . .

loop_
_atom_site_aniso_label
_atom_site_aniso_U_11
_atom_site_aniso_U_22
_atom_site_aniso_U_33
_atom_site_aniso_U_12
_atom_site_aniso_U_13
_atom_site_aniso_U_23
Ni1 0.01714(19) 0.01885(19) 0.01872(19) 0.00118(13) 0.00293(14) 0.00337(14)
Cl1 0.0409(5) 0.0399(5) 0.0342(4) 0.0054(4) 0.0098(4) -0.0002(4)
Cl2 0.0305(4) 0.0396(5) 0.0276(4) -0.0010(3) 0.0044(3) 0.0036(3)
S1 0.0184(3) 0.0259(4) 0.0240(4) 0.0026(3) 0.0050(3) 0.0039(3)
P1 0.0214(4) 0.0288(4) 0.0229(4) 0.0044(3) 0.0037(3) 0.0049(3)
F1 0.0698(15) 0.098(2) 0.136(2) 0.0414(15) 0.0698(17) 0.0879(19)
F2 0.1012(18) 0.0459(15) 0.0566(15) 0.0286(13) -0.0211(13) -0.0173(12)
F3 0.0450(13) 0.111(2) 0.137(3) 0.0190(14) 0.0501(16) 0.069(2)
F4 0.134(2) 0.0682(18) 0.0475(15) 0.0435(17) -0.0427(15) -0.0239(14)
F5 0.0545(13) 0.0671(16) 0.0495(13) 0.0363(11) 0.0028(10) 0.0201(12)
F6 0.0394(10) 0.0343(11) 0.0340(10) 0.0125(8) 0.0044(8) 0.0123(8)
N1 0.0178(11) 0.0194(12) 0.0234(12) 0.0029(9) 0.0028(10) 0.0086(10)
N2 0.0187(12) 0.0214(12) 0.0224(12) -0.0008(9) 0.0001(10) 0.0073(10)
N3 0.0237(14) 0.0268(14) 0.0212(12) 0.0011(11) 0.0052(11) 0.0034(10)
C1 0.0198(14) 0.0174(14) 0.0248(15) 0.0019(11) 0.0041(12) 0.0087(11)
C2 0.0237(16) 0.0267(16) 0.0320(17) 0.0016(13) 0.0006(14) 0.0098(13)
C3 0.0281(17) 0.0295(18) 0.0336(18) -0.0037(13) -0.0073(15) 0.0117(14)
C4 0.045(2) 0.0236(16) 0.0254(16) -0.0033(14) -0.0047(15) 0.0028(13)
C5 0.0341(18) 0.0218(15) 0.0278(16) 0.0025(13) 0.0032(14) 0.0026(13)
C6 0.0242(15) 0.0171(14) 0.0252(15) 0.0000(11) 0.0034(12) 0.0063(12)
C7 0.0258(16) 0.0170(14) 0.0275(15) 0.0060(12) 0.0105(13) 0.0066(12)
C8 0.0183(15) 0.0273(16) 0.0319(17) 0.0066(12) 0.0037(13) 0.0079(14)
C9 0.0184(15) 0.0281(17) 0.0325(17) 0.0015(12) 0.0047(13) 0.0094(14)
C10 0.0295(17) 0.0324(18) 0.0230(16) -0.0022(14) -0.0059(13) 0.0115(14)
C11 0.0401(19) 0.0314(18) 0.0177(15) 0.0002(14) 0.0036(14) 0.0069(13)
C12 0.0256(16) 0.0237(16) 0.0271(16) -0.0027(12) 0.0036(13) 0.0078(13)
C13 0.0350(18) 0.0225(16) 0.0221(15) 0.0021(13) 0.0018(14) 0.0042(13)
C14 0.0293(18) 0.051(2) 0.0314(19) 0.0023(17) -0.0002(15) 0.0072(17)

loop_
_atom_type_symbol
_atom_type_description
_atom_type_scat_dispersion_real
_atom_type_scat_dispersion_imag
_atom_type_scat_source
C C 0.0033 0.0016 'International Tables Vol C Tables 4.2.6.8 and 6.1.1.4'
H H 0.0000 0.0000 'International Tables Vol C Tables 4.2.6.8 and 6.1.1.4'
N N 0.0061 0.0033 'International Tables Vol C Tables 4.2.6.8 and 6.1.1.4'
F F 0.0171 0.0103 'International Tables Vol C Tables 4.2.6.8 and 6.1.1.4'
P P 0.1023 0.0942 'International Tables Vol C Tables 4.2.6.8 and 6.1.1.4'
S S 0.1246 0.1234 'International Tables Vol C Tables 4.2.6.8 and 6.1.1.4'
Ni Ni 0.3393 1.1124 'International Tables Vol C Tables 4.2.6.8 and 6.1.1.4'
Cl Cl 0.1484 0.1585 'International Tables Vol C Tables 4.2.6.8 and 6.1.1.4'

loop_
_geom_angle_atom_site_label_1
_geom_angle_atom_site_label_2
_geom_angle_atom_site_label_3
_geom_angle_site_symmetry_1
_geom_angle_site_symmetry_3
_geom_angle
_geom_angle_publ_flag
N1 Ni1 N3 . . 162.95(10) y
N1 Ni1 N2 . . 87.80(10) y
N3 Ni1 N2 . . 76.05(10) y
N1 Ni1 S1 . . 98.90(7) y
N3 Ni1 S1 . . 97.67(8) y
N2 Ni1 S1 . . 171.77(7) y
C1 S1 Ni1 . . 107.93(9) ?
F3 P1 F1 . . 178.42(16) ?
F3 P1 F2 . . 89.42(17) ?
F1 P1 F2 . . 89.56(17) ?
F3 P1 F4 . . 91.08(18) ?
F1 P1 F4 . . 89.91(18) ?
F2 P1 F4 . . 178.47(14) ?
F3 P1 F5 . . 90.76(14) ?
F1 P1 F5 . . 90.47(13) ?
F2 P1 F5 . . 91.00(13) ?
F4 P1 F5 . . 90.44(13) ?
F3 P1 F6 . . 89.75(13) ?
F1 P1 F6 . . 89.03(12) ?
F2 P1 F6 . . 89.73(12) ?
F4 P1 F6 . . 88.82(12) ?
F5 P1 F6 . . 179.11(11) ?
C7 N1 C8 . . 118.7(2) ?
C7 N1 Ni1 . . 131.57(19) ?
C8 N1 Ni1 . . 109.78(18) ?
C9 N2 C12 . . 114.7(2) ?
C9 N2 C10 . . 115.9(2) ?
C12 N2 C10 . . 108.4(2) ?
C9 N2 Ni1 . . 110.28(17) ?
C12 N2 Ni1 . . 103.48(17) ?
C10 N2 Ni1 . . 102.70(17) ?
C11 N3 C13 . . 109.2(2) ?
C11 N3 Ni1 . . 102.14(19) ?
C13 N3 Ni1 . . 104.61(18) ?
C11 N3 H3N . . 111(2) ?
C13 N3 H3N . . 110(2) ?
Ni1 N3 H3N . . 119(2) ?
C2 C1 C6 . . 117.5(3) ?
C2 C1 S1 . . 116.8(2) ?
C6 C1 S1 . . 125.6(2) ?
C3 C2 C1 . . 121.9(3) ?
C3 C2 H2 . . 121.7(18) ?
C1 C2 H2 . . 116.2(18) ?
C2 C3 C4 . . 120.4(3) ?
C2 C3 H3 . . 120.1(17) ?
C4 C3 H3 . . 119.5(17) ?
C5 C4 C3 . . 119.1(3) ?
C5 C4 H4 . . 119.4(17) ?
C3 C4 H4 . . 121.5(17) ?
C4 C5 C6 . . 121.9(3) ?
C4 C5 H5 . . 120.6(18) ?
C6 C5 H5 . . 117.3(18) ?
C5 C6 C1 . . 119.0(3) ?
C5 C6 C7 . . 116.6(3) ?
C1 C6 C7 . . 124.4(3) ?
N1 C7 C6 . . 127.1(3) ?
N1 C7 H7 . . 119.2(18) ?
C6 C7 H7 . . 113.7(18) ?
N1 C8 C9 . . 107.1(2) ?
N1 C8 H8A . . 105.7(16) ?
C9 C8 H8A . . 110.2(18) ?
N1 C8 H8B . . 109.8(16) ?
C9 C8 H8B . . 110.4(17) ?
H8A C8 H8B . . 113(2) ?
N2 C9 C8 . . 106.7(2) ?
N2 C9 H9A . . 112.5(16) ?
C8 C9 H9A . . 110.4(17) ?
N2 C9 H9B . . 107.6(17) ?
C8 C9 H9B . . 112.4(18) ?
H9A C9 H9B . . 107(2) ?
N2 C10 C11 . . 106.3(2) ?
N2 C10 H10A . . 106.5(16) ?
C11 C10 H10A . . 112.9(16) ?
N2 C10 H10B . . 111.7(18) ?
C11 C10 H10B . . 112.7(17) ?
H10A C10 H10B . . 107(2) ?
N3 C11 C10 . . 106.3(2) ?
N3 C11 H11A . . 109.2(16) ?
C10 C11 H11A . . 111.3(16) ?
N3 C11 H11B . . 107.8(19) ?
C10 C11 H11B . . 114.8(17) ?
H11A C11 H11B . . 107(2) ?
N2 C12 C13 . . 106.3(2) ?
N2 C12 H12A . . 114.1(17) ?
C13 C12 H12A . . 111.2(16) ?
N2 C12 H12B . . 111.3(18) ?
C13 C12 H12B . . 112.4(17) ?
H12A C12 H12B . . 102(2) ?
N3 C13 C12 . . 106.1(3) ?
N3 C13 H13A . . 111.2(17) ?
C12 C13 H13A . . 110.8(16) ?
N3 C13 H13B . . 111.6(17) ?
C12 C13 H13B . . 112.1(17) ?
H13A C13 H13B . . 105(2) ?
Cl2 C14 Cl1 . . 112.25(19) ?
Cl2 C14 H14A . . 106(2) ?
Cl1 C14 H14A . . 106(2) ?
Cl2 C14 H14B . . 108(2) ?
Cl1 C14 H14B . . 107(2) ?
H14A C14 H14B . . 117(3) ?

loop_
_geom_bond_atom_site_label_1
_geom_bond_atom_site_label_2
_geom_bond_site_symmetry_2
_geom_bond_distance
_geom_bond_publ_flag
Ni1 N1 . 1.843(2) y
Ni1 N3 . 1.917(3) y
Ni1 N2 . 1.924(2) y
Ni1 S1 . 2.1316(10) y
Cl1 C14 . 1.773(4) ?
Cl2 C14 . 1.755(4) ?
S1 C1 . 1.745(3) y
P1 F3 . 1.561(2) ?
P1 F1 . 1.562(2) ?
P1 F2 . 1.578(2) ?
P1 F4 . 1.581(2) ?
P1 F5 . 1.592(2) ?
P1 F6 . 1.6064(19) ?
N1 C7 . 1.285(3) y
N1 C8 . 1.485(3) ?
N2 C9 . 1.476(4) ?
N2 C12 . 1.489(4) ?
N2 C10 . 1.499(4) ?
N3 C11 . 1.482(4) ?
N3 C13 . 1.490(4) ?
N3 H3N . 0.80(3) ?
C1 C2 . 1.409(4) ?
C1 C6 . 1.417(4) ?
C2 C3 . 1.371(4) ?
C2 H2 . 0.96(3) ?
C3 C4 . 1.391(5) ?
C3 H3 . 0.94(3) ?
C4 C5 . 1.369(4) ?
C4 H4 . 1.01(3) ?
C5 C6 . 1.408(4) ?
C5 H5 . 0.95(3) ?
C6 C7 . 1.438(4) ?
C7 H7 . 0.93(3) ?
C8 C9 . 1.517(4) ?
C8 H8A . 0.98(3) ?
C8 H8B . 0.99(3) ?
C9 H9A . 1.01(3) ?
C9 H9B . 0.95(3) ?
C10 C11 . 1.528(5) ?
C10 H10A . 0.96(3) ?
C10 H10B . 0.96(3) ?
C11 H11A . 0.94(3) ?
C11 H11B . 0.98(3) ?
C12 C13 . 1.535(4) ?
C12 H12A . 0.98(3) ?
C12 H12B . 0.98(3) ?
C13 H13A . 0.97(3) ?
C13 H13B . 0.93(3) ?
C14 H14A . 0.96(4) ?
C14 H14B . 0.97(4) ?

loop_
_geom_hbond_atom_site_label_D
_geom_hbond_atom_site_label_H
_geom_hbond_atom_site_label_A
_geom_hbond_site_symmetry_A
_geom_hbond_distance_DH
_geom_hbond_distance_HA
_geom_hbond_distance_DA
_geom_hbond_angle_DHA
N3 H3N F6 2_666 0.80(3) 2.50(3) 3.114(3) 135(3)
C10 H10A C4 2_656 0.96(3) 2.85(3) 3..695(5) 147(2)
C8 H8A Cg6 2_656 0.98(3) 2.84(3) 3.778(4) 160(2)

loop_
_geom_torsion_atom_site_label_1
_geom_torsion_atom_site_label_2
_geom_torsion_atom_site_label_3
_geom_torsion_atom_site_label_4
_geom_torsion_site_symmetry_1
_geom_torsion_site_symmetry_2
_geom_torsion_site_symmetry_3
_geom_torsion_site_symmetry_4
_geom_torsion
_geom_torsion_publ_flag
N3 Ni1 N1 C7 . . . . -178.7(3) ?
N2 Ni1 N1 C7 . . . . -160.0(3) ?
S1 Ni1 N1 C7 . . . . 15.1(3) ?
N3 Ni1 N1 C8 . . . . 1.5(5) ?
N2 Ni1 N1 C8 . . . . 20.09(19) ?
S1 Ni1 N1 C8 . . . . -164.72(18) ?
Ni1 S1 C1 C2 . . . . -162.6(2) ?
Ni1 S1 C1 C6 . . . . 19.5(3) ?
C6 C1 C2 C3 . . . . 1.1(4) ?
S1 C1 C2 C3 . . . . -177.0(2) ?
C1 C2 C3 C4 . . . . 0.1(5) ?
C2 C3 C4 C5 . . . . -1.3(5) ?
C3 C4 C5 C6 . . . . 1.1(5) ?
C4 C5 C6 C1 . . . . 0.1(5) ?
C4 C5 C6 C7 . . . . -178.7(3) ?
C2 C1 C6 C5 . . . . -1.2(4) ?
S1 C1 C6 C5 . . . . 176.7(2) ?
C2 C1 C6 C7 . . . . 177.5(3) ?
S1 C1 C6 C7 . . . . -4.7(4) ?
C8 N1 C7 C6 . . . . 179.4(3) ?
Ni1 N1 C7 C6 . . . . -0.4(5) ?
C5 C6 C7 N1 . . . . 170.2(3) ?
C1 C6 C7 N1 . . . . -8.5(5) ?
C7 N1 C8 C9 . . . . 138.9(3) ?
Ni1 N1 C8 C9 . . . . -41.2(3) ?
C12 N2 C9 C8 . . . . -146.0(2) ?
C10 N2 C9 C8 . . . . 86.4(3) ?
Ni1 N2 C9 C8 . . . . -29.6(3) ?
N1 C8 C9 N2 . . . . 45.1(3) y
C9 N2 C10 C11 . . . . -161.6(2) ?
C12 N2 C10 C11 . . . . 67.7(3) ?
Ni1 N2 C10 C11 . . . . -41.3(3) ?
C13 N3 C11 C10 . . . . -64.2(3) ?
Ni1 N3 C11 C10 . . . . 46.2(3) ?
N2 C10 C11 N3 . . . . -2.9(3) ?
C9 N2 C12 C13 . . . . 164.6(2) ?
C10 N2 C12 C13 . . . . -64.2(3) ?
Ni1 N2 C12 C13 . . . . 44.4(3) ?
C11 N3 C13 C12 . . . . 67.6(3) ?
Ni1 N3 C13 C12 . . . . -41.1(3) ?
N2 C12 C13 N3 . . . . -2.2(3) ?

_cod_database_fobs_code 2244074
